data_2003334
loop_
_publ_author_name
'Parvez, M.'
'Simion, D.'
'Lario, P.'
'Sorensen, T. S.'

_publ_section_title
;
 Absolute Configuration of
 (<i>S</i>,<i>S</i>)-1,2-Dihydro-1,2-<i>trans</i>-acenaphthylenedicarboxylic
 Acid
;
_journal_issue 4
_journal_name_full 'Acta Crystallographica Section C'
_journal_page_first 644
_journal_page_last 646
_journal_paper_doi 10.1107/S0108270194011480
_journal_volume 51
_journal_year 1995
_chemical_compound_source 'benzene-acetic acid (9:1)'
_chemical_formula_sum 'C14 H10 O4'
_chemical_formula_weight 242.23
_space_group_IT_number 18
_symmetry_cell_setting orthorhombic
_symmetry_space_group_name_Hall 'P 2 2ab'
_symmetry_space_group_name_H-M 'P 21 21 2'
_atom_type_scat_source 'Cromer & Mann (1968) and Stewart, Davidson & Simpson'
_cell_angle_alpha 90
_cell_angle_beta 90
_cell_angle_gamma 90
_cell_formula_units_Z 4
_cell_length_a 9.987(4)
_cell_length_b 12.937(4)
_cell_length_c 8.921(2)
_cell_measurement_reflns_used 25
_cell_measurement_temperature 295
_cell_measurement_theta_max 15
_cell_measurement_theta_min 10
_cell_volume 1152.6(6)
_diffrn_measurement_device 'Rigaku AFC-6S'
_diffrn_measurement_method \w-2\q
_diffrn_radiation_type MoK\a
_diffrn_radiation_wavelength 0.71069
_diffrn_reflns_av_R_equivalents 0.039
_diffrn_reflns_limit_h_max 11
_diffrn_reflns_limit_h_min -11
_diffrn_reflns_limit_k_max 15
_diffrn_reflns_limit_k_min 0
_diffrn_reflns_limit_l_max 10
_diffrn_reflns_limit_l_min 0
_diffrn_reflns_number 2292
_diffrn_reflns_theta_max 25
_diffrn_standards_decay_% 0
_diffrn_standards_interval_time 120
_diffrn_standards_number 3
_exptl_absorpt_coefficient_mu 0.103
_exptl_absorpt_correction_T_max 0.9989
_exptl_absorpt_correction_T_min 0.9159
_exptl_absorpt_correction_type 'empirical, three \y scans'
_exptl_crystal_colour colourless
_exptl_crystal_density_diffrn 1.396
_exptl_crystal_description prismatic
_exptl_crystal_size_max 0.40
_exptl_crystal_size_mid 0.32
_exptl_crystal_size_min 0.30
_refine_diff_density_max 0.01
_refine_diff_density_min -0.30
_refine_ls_extinction_method none
_refine_ls_goodness_of_fit_obs 1.97
_refine_ls_hydrogen_treatment refxyz
_refine_ls_number_parameters 194
_refine_ls_number_reflns 1616
_refine_ls_R_factor_obs 0.0414
_refine_ls_shift/esd_max 0.15
_refine_ls_structure_factor_coef F
_refine_ls_weighting_details 'w = 1/\s^2^(F~o~)'
_refine_ls_weighting_scheme calc
_refine_ls_wR_factor_obs 0.0457
_reflns_number_observed 1616
_reflns_number_total 2187
_reflns_observed_criterion I>3.0\s(I)
_cod_data_source_file fg1008.cif
_cod_data_source_block fg1008a
_cod_depositor_comments
;
The following automatic conversions were performed:
'_refine_ls_hydrogen_treatment' value 'refxyz ' changed to 'refxyz'
according to '/home/saulius/struct/CIF-dictionaries/cif_core.dic'
dictionary named 'cif_core.dic' version 2.4.1 from 2010-06-29.

Automatic conversion script
Id: cif_fix_enum 1527 2010-12-29 10:47:43Z saulius 

The following automatic conversions were performed:

'_refine_ls_hydrogen_treatment' value 'refxyz ' changed to 'refxyz'
according to /home/saulius/struct/CIF-dictionaries/cif_core.dic
dictionary named 'cif_core.dic' version 2.4.1 from 2010-06-29.

Automatic conversion script
Id: cif_fix_values 1715 2011-07-08 13:25:40Z adriana 

The following automatic conversions were performed:

'_refine_ls_weighting_scheme' value '1/\s^2^(F~o~)' was changed to
'calc'. New tag '_refine_ls_weighting_details' was created. The value
of the new tag was set to 'w = 1/\s^2^(F~o~)'.

Automatic conversion script
Id: cif_fix_values 3143 2015-03-26 13:38:13Z robertas 
;
_cod_original_cell_volume 1152.7(6)
_cod_database_code 2003334

loop_
_symmetry_equiv_pos_as_xyz
x,y,z
-x,-y,z
1/2-x,1/2+y,-z
1/2+x,1/2-y,-z

loop_
_atom_site_label
_atom_site_fract_x
_atom_site_fract_y
_atom_site_fract_z
_atom_site_U_iso_or_equiv
O(1) .8934(3) -.1033(2) .8456(4) .095(2)
O(2) .6875(2) -.0908(2) .9294(3) .061(1)
O(3) .5768(3) .2391(2) .9748(4) .090(2)
O(4) .7885(2) .2363(2) .9124(3) .069(2)
C(1) .7609(3) .0261(2) .5986(3) .042(2)
C(2) .8369(4) -.0315(3) .5016(4) .060(2)
C(3) .8043(5) -.0223(4) .3468(5) .081(3)
C(4) .7083(5) .0390(4) .2922(5) .078(3)
C(5) .6269(4) .0977(3) .3920(4) .062(2)
C(6) .5203(5) .1622(4) .3544(6) .080(3)
C(7) .4531(5) .2140(4) .4643(7) .081(3)
C(8) .4842(4) .2045(3) .6194(4) .059(2)
C(9) .5879(3) .1402(2) .6563(4) .046(2)
C(10) .6584(3) .0877(2) .5449(4) .044(2)
C(11) .7710(3) .0424(2) .7686(3) .040(2)
C(12) .6461(3) .1082(2) .8074(4) .038(2)
C(13) .7820(3) -.0567(2) .8554(4) .043(2)
C(14) .6719(3) .2002(2) .9075(4) .041(2)
H(2) .913(4) -.078(3) .536(4) .074(3)
H(3) .866(4) -.056(3) .296(4) .074(3)
H(4) .683(4) .044(3) .180(4) .074(3)
H(6) .482(4) .172(3) .236(4) .074(3)
H(7) .392(4) .248(3) .442(5) .074(3)
H(8) .426(4) .239(3) .693(4) .074(3)
H(11) .862(3) .076(3) .796(4) .074(3)
H(12) .581(4) .068(3) .853(4) .074(3)
H(O1) .885(3) -.180(3) .905(4) .074(3)
H(O4) .793(3) .303(3) .970(4) .074(3)

loop_
_geom_angle_atom_site_label_1
_geom_angle_atom_site_label_2
_geom_angle_atom_site_label_3
_geom_angle
_geom_angle_publ_flag
C(11) C(1) C(2) 131.5(3) yes
C(12) C(9) C(8) 131.8(3) yes
C(12) C(11) C(1) 104.1(2) yes
C(13) C(11) C(12) 114.3(2) yes
C(14) C(12) C(9) 111.9(2) yes
O(2) C(13) O(1) 122.5(3) yes
C(11) C(13) O(2) 121.7(3) yes
C(12) C(14) O(3) 118.6(3) yes
C(10) C(1) C(2) 120.3(3) yes
C(4) C(3) C(2) 124.5(4) yes
C(6) C(5) C(4) 127.2(4) yes
C(10) C(5) C(6) 117.3(4) yes
C(11) C(1) C(10) 108.2(3) yes
C(12) C(9) C(10) 107.8(2) yes
C(13) C(11) C(1) 113.4(2) yes
C(11) C(12) C(9) 105.0(2) yes
C(14) C(12) C(11) 115.3(2) yes
C(11) C(13) O(1) 115.7(3) yes
O(4) C(14) O(3) 123.1(3) yes
C(12) C(14) O(4) 118.2(3) yes
C(3) C(2) C(1) 116.1(4) yes
C(5) C(4) C(3) 119.9(4) yes
C(10) C(5) C(4) 115.4(4) yes
C(7) C(6) C(5) 119.8(4) yes
C(8) C(7) C(6) 123.2(4) yes
C(10) C(9) C(8) 120.5(3) yes
C(9) C(10) C(1) 114.1(3) yes
C(9) C(8) C(7) 116.8(4) yes
C(5) C(10) C(1) 123.7(3) yes
C(9) C(10) C(5) 122.3(3) yes

loop_
_geom_bond_atom_site_label_1
_geom_bond_atom_site_label_2
_geom_bond_distance
_geom_bond_publ_flag
C(13) O(1) 1.268(4) yes
C(14) O(3) 1.231(3) yes
C(11) C(1) 1.534(4) yes
C(12) C(11) 1.550(4) yes
C(14) C(12) 1.510(4) yes
C(2) C(1) 1.371(4) yes
C(3) C(2) 1.424(4) yes
C(5) C(4) 1.425(6) yes
C(10) C(5) 1.406(5) yes
C(8) C(7) 1.424(6) yes
C(10) C(9) 1.395(4) yes
C(13) O(2) 1.233(3) yes
C(14) O(4) 1.256(3) yes
C(12) C(9) 1.526(4) yes
C(13) C(11) 1.502(4) yes
C(10) C(1) 1.383(4) yes
C(4) C(3) 1.336(6) yes
C(6) C(5) 1.394(6) yes
C(7) C(6) 1.364(6) yes
C(9) C(8) 1.368(5) yes
H(O1) O(1) 1.12(4) no
H(2) C(2) 1.01(4) no
H(4) C(4) 1.04(4) no
H(7) C(7) .78(4) no
H(11) C(11) 1.04(3) no
H(O4) O(4) 1.01(4) no
H(3) C(3) 0.88(4) no
H(6) C(6) 1.13(4) no
H(8) C(8) 0.99(4) no
H(12) C(12) 0.92(4) no
